data_7037132
loop_
_publ_author_name
'Tazelaar, Cornelis G. J.'
'Nicolas, Emmanuel'
'van Dijk, Tom'
'Broere, Dani\"el L J'
'Cardol, Mitchel'
'Lutz, Martin'
'Gudat, Dietrich'
'Slootweg, J. Chris'
'Lammertsma, Koop'

_publ_section_title
;
 Tris(pyrazolyl)phosphines with copper(i): from monomers to polymers.
;
_journal_issue 5
_journal_name_full 'Dalton transactions (Cambridge, England : 2003)'
_journal_page_first 2237
_journal_page_last 2249
_journal_paper_doi 10.1039/c5dt03994k
_journal_volume 45
_journal_year 2016
_chemical_absolute_configuration ad
_chemical_formula_moiety 'C18 H18 Cu N12 P2, F6 P'
_chemical_formula_sum 'C18 H18 Cu F6 N12 P3'
_chemical_formula_weight 672.89
_space_group_crystal_system trigonal
_space_group_IT_number 159
_space_group_name_Hall 'P 3 -2c'
_space_group_name_H-M_alt 'P 3 1 c'
_symmetry_space_group_name_Hall 'P 3 -2c'
_symmetry_space_group_name_H-M 'P 3 1 c'
_atom_sites_solution_hydrogens geom
_atom_sites_solution_primary direct
_atom_sites_solution_secondary difmap
_audit_creation_method SHELXL-2014/7
_audit_update_record
;
2015-09-24 deposited with the CCDC.
2015-11-05 downloaded from the CCDC.
;
_cell_angle_alpha 90
_cell_angle_beta 90
_cell_angle_gamma 120
_cell_formula_units_Z 8
_cell_length_a 19.5288(14)
_cell_length_b 19.5288(14)
_cell_length_c 18.0311(14)
_cell_measurement_reflns_used 9816
_cell_measurement_temperature 110(2)
_cell_measurement_theta_max 26.75
_cell_measurement_theta_min 2.41
_cell_volume 5955.3(8)
_computing_cell_refinement Saint
_computing_data_collection Apex2
_computing_data_reduction 'Saint, Sadabs, Squeeze'
_computing_structure_refinement 'SHELXL-2014/7 (Sheldrick, 2014)'
_computing_structure_solution SHELXS-97
_diffrn_ambient_temperature 110(2)
_diffrn_measured_fraction_theta_full 1.000
_diffrn_measured_fraction_theta_max 1.000
_diffrn_measurement_device_type 'Bruker Kappa ApexII'
_diffrn_measurement_method '\f and \w scans'
_diffrn_radiation_type MoK\a
_diffrn_radiation_wavelength 0.71073
_diffrn_reflns_av_R_equivalents 0.0274
_diffrn_reflns_av_unetI/netI 0.0182
_diffrn_reflns_laue_measured_fraction_full 1.000
_diffrn_reflns_laue_measured_fraction_max 1.000
_diffrn_reflns_limit_h_max 23
_diffrn_reflns_limit_h_min -25
_diffrn_reflns_limit_k_max 25
_diffrn_reflns_limit_k_min -25
_diffrn_reflns_limit_l_max 23
_diffrn_reflns_limit_l_min -23
_diffrn_reflns_number 83529
_diffrn_reflns_point_group_measured_fraction_full 1.000
_diffrn_reflns_point_group_measured_fraction_max 0.996
_diffrn_reflns_theta_full 25.242
_diffrn_reflns_theta_max 27.497
_diffrn_reflns_theta_min 1.651
_diffrn_source 'sealed tube'
_exptl_absorpt_coefficient_mu 0.964
_exptl_absorpt_correction_T_max 0.7456
_exptl_absorpt_correction_T_min 0.6677
_exptl_absorpt_correction_type multi-scan
_exptl_absorpt_process_details SADABS-2008/1
_exptl_crystal_colour colourless
_exptl_crystal_density_diffrn 1.501
_exptl_crystal_description needle
_exptl_crystal_F_000 2704
_exptl_crystal_size_max 0.41
_exptl_crystal_size_mid 0.17
_exptl_crystal_size_min 0.15
_refine_diff_density_max 0.992
_refine_diff_density_min -1.040
_refine_diff_density_rms 0.049
_refine_ls_abs_structure_details
;
 Flack x determined using 3845 quotients [(I+)-(I-)]/[(I+)+(I-)]
 (Parsons, Flack and Wagner, Acta Cryst. B69 (2013) 249-259).
;
_refine_ls_abs_structure_Flack 0.003(3)
_refine_ls_extinction_method none
_refine_ls_goodness_of_fit_ref 1.050
_refine_ls_hydrogen_treatment constr
_refine_ls_matrix_type full
_refine_ls_number_parameters 481
_refine_ls_number_reflns 9095
_refine_ls_number_restraints 1
_refine_ls_restrained_S_all 1.050
_refine_ls_R_factor_all 0.0377
_refine_ls_R_factor_gt 0.0317
_refine_ls_shift/su_max 0.036
_refine_ls_shift/su_mean 0.001
_refine_ls_structure_factor_coef Fsqd
_refine_ls_weighting_details 'w=1/[\s^2^(Fo^2^)+(0.0445P)^2^+3.2894P] where P=(Fo^2^+2Fc^2^)/3'
_refine_ls_weighting_scheme calc
_refine_ls_wR_factor_gt 0.0799
_refine_ls_wR_factor_ref 0.0830
_reflns_Friedel_coverage 0.988
_reflns_friedel_fraction_full 0.999
_reflns_friedel_fraction_max 0.993
_reflns_number_gt 8301
_reflns_number_total 9095
_reflns_threshold_expression 'I > 2\s(I)'
_cod_data_source_file c5dt03994k2.cif
_cod_data_source_block l0093a
_cod_depositor_comments 'Adding full bibliography for 7037130--7037135.cif.'
_cod_original_cell_volume 5955.3(10)
_cod_database_code 7037132
_shelx_shelxl_version_number 2014/7
_shelx_space_group_comment
;
The symmetry employed for this shelxl refinement is uniquely defined
by the following loop, which should always be used as a source of
symmetry information in preference to the above space-group names.
They are only intended as comments.
;

loop_
_space_group_symop_operation_xyz
'x, y, z'
'-y, x-y, z'
'-x+y, -x, z'
'y, x, z+1/2'
'-x, -x+y, z+1/2'
'x-y, -y, z+1/2'

loop_
_atom_site_label
_atom_site_type_symbol
_atom_site_fract_x
_atom_site_fract_y
_atom_site_fract_z
_atom_site_U_iso_or_equiv
_atom_site_adp_type
_atom_site_occupancy
_atom_site_site_symmetry_order
_atom_site_calc_flag
_atom_site_refinement_flags_posn
_atom_site_refinement_flags_adp
_atom_site_refinement_flags_occupancy
Cu1 Cu 0.35973(3) 0.01037(3) 0.20913(3) 0.02800(11) Uani 1 1 d . . .
P1 P 0.38082(6) -0.10017(6) 0.33686(5) 0.0281(2) Uani 1 1 d . . .
P2 P 0.34990(6) 0.08156(6) 0.12785(6) 0.0287(2) Uani 1 1 d . . .
N11 N 0.4099(2) -0.0039(2) 0.35867(17) 0.0297(7) Uani 1 1 d . . .
N12 N 0.4049(2) 0.0500(2) 0.31226(18) 0.0297(7) Uani 1 1 d . . .
N21 N 0.2870(2) -0.12979(19) 0.30412(17) 0.0281(7) Uani 1 1 d . . .
N22 N 0.2677(2) -0.0896(2) 0.25234(18) 0.0288(7) Uani 1 1 d . . .
N31 N 0.4308(2) -0.08542(19) 0.25410(17) 0.0281(7) Uani 1 1 d . . .
N32 N 0.4278(2) -0.0416(2) 0.19550(17) 0.0282(7) Uani 1 1 d . . .
N41 N 0.4358(2) 0.1463(2) 0.08283(19) 0.0305(7) Uani 1 1 d . . .
N42 N 0.4798(2) 0.1140(2) 0.05835(19) 0.0319(7) Uani 1 1 d . . .
N51 N 0.3189(2) 0.1449(2) 0.1549(2) 0.0360(8) Uani 1 1 d . . .
N52 N 0.3378(3) 0.1718(3) 0.2272(3) 0.0571(12) Uani 1 1 d . . .
N61 N 0.2912(2) 0.0374(2) 0.05235(19) 0.0335(7) Uani 1 1 d . . .
N62 N 0.2308(3) -0.0392(3) 0.0617(2) 0.0472(10) Uani 1 1 d . . .
C11 C 0.4351(3) 0.1168(3) 0.3517(3) 0.0364(9) Uani 1 1 d . . .
H11 H 0.4388 0.1645 0.3345 0.044 Uiso 1 1 calc R U .
C12 C 0.4604(3) 0.1075(3) 0.4216(3) 0.0414(11) Uani 1 1 d . . .
H12 H 0.4847 0.1467 0.4590 0.050 Uiso 1 1 calc R U .
C13 C 0.4435(3) 0.0313(3) 0.4253(2) 0.0355(9) Uani 1 1 d . . .
H13 H 0.4531 0.0067 0.4664 0.043 Uiso 1 1 calc R U .
C21 C 0.1900(3) -0.1308(3) 0.2467(2) 0.0355(9) Uani 1 1 d . . .
H21 H 0.1599 -0.1171 0.2150 0.043 Uiso 1 1 calc R U .
C22 C 0.1569(3) -0.1978(3) 0.2936(2) 0.0375(9) Uani 1 1 d . . .
H22 H 0.1025 -0.2362 0.2993 0.045 Uiso 1 1 calc R U .
C23 C 0.2194(3) -0.1954(2) 0.3286(2) 0.0319(9) Uani 1 1 d . . .
H23 H 0.2169 -0.2326 0.3640 0.038 Uiso 1 1 calc R U .
C31 C 0.4787(3) -0.0408(2) 0.1461(2) 0.0312(8) Uani 1 1 d . . .
H31 H 0.4894 -0.0148 0.0994 0.037 Uiso 1 1 calc R U .
C32 C 0.5145(3) -0.0833(3) 0.1714(2) 0.0334(9) Uani 1 1 d . . .
H32 H 0.5527 -0.0913 0.1463 0.040 Uiso 1 1 calc R U .
C33 C 0.4828(3) -0.1107(2) 0.2398(2) 0.0318(8) Uani 1 1 d . . .
H33 H 0.4949 -0.1419 0.2717 0.038 Uiso 1 1 calc R U .
C41 C 0.5346(3) 0.2410(3) 0.0213(3) 0.0420(10) Uani 1 1 d . . .
H41 H 0.5702 0.2901 -0.0014 0.050 Uiso 1 1 calc R U .
C42 C 0.5394(3) 0.1719(3) 0.0209(2) 0.0331(9) Uani 1 1 d . . .
H42 H 0.5801 0.1669 -0.0030 0.040 Uiso 1 1 calc R U .
C43 C 0.4682(3) 0.2233(3) 0.0611(3) 0.0389(10) Uani 1 1 d . . .
H43 H 0.4484 0.2578 0.0716 0.047 Uiso 1 1 calc R U .
C51 C 0.2753(4) 0.2273(4) 0.1704(3) 0.0585(15) Uani 1 1 d . . .
H51 H 0.2507 0.2582 0.1634 0.070 Uiso 1 1 calc R U .
C52 C 0.3118(4) 0.2215(4) 0.2348(4) 0.0624(16) Uani 1 1 d . . .
H52 H 0.3172 0.2503 0.2789 0.075 Uiso 1 1 calc R U .
C53 C 0.2821(4) 0.1799(4) 0.1203(3) 0.0529(13) Uani 1 1 d . . .
H53 H 0.2646 0.1722 0.0702 0.064 Uiso 1 1 calc R U .
C61 C 0.2372(3) 0.0005(3) -0.0575(3) 0.0518(13) Uani 1 1 d . . .
H61 H 0.2247 -0.0011 -0.1087 0.062 Uiso 1 1 calc R U .
C62 C 0.1994(3) -0.0595(3) -0.0054(3) 0.0560(14) Uani 1 1 d . . .
H62 H 0.1554 -0.1099 -0.0167 0.067 Uiso 1 1 calc R U .
C63 C 0.2957(3) 0.0616(3) -0.0196(2) 0.0427(11) Uani 1 1 d . . .
H63 H 0.3329 0.1119 -0.0392 0.051 Uiso 1 1 calc R U .
Cu2 Cu 0.6667 0.3333 0.37432(6) 0.0347(2) Uani 1 3 d S T P
P3 P 0.6667 0.3333 0.19475(12) 0.0519(6) Uani 1 3 d S T P
P4 P 0.6667 0.3333 0.48932(11) 0.0293(4) Uani 1 3 d S T P
N71 N 0.5998(3) 0.3553(3) 0.2390(2) 0.0592(13) Uani 1 1 d . . .
N72 N 0.5874(2) 0.3482(3) 0.31293(19) 0.0395(9) Uani 1 1 d . . .
N81 N 0.5775(2) 0.2849(2) 0.5347(2) 0.0325(7) Uani 1 1 d . . .
N82 N 0.5169(2) 0.2916(2) 0.5018(2) 0.0339(8) Uani 1 1 d . . .
C71 C 0.5298(2) 0.3605(2) 0.3288(2) 0.0308(8) Uani 1 1 d . . .
H71 H 0.5068 0.3546 0.3765 0.037 Uiso 1 1 calc R U .
C72 C 0.5066(4) 0.3841(3) 0.2638(4) 0.069(2) Uani 1 1 d . . .
H72 H 0.4680 0.4000 0.2595 0.083 Uiso 1 1 calc R U .
C73 C 0.5516(4) 0.3792(4) 0.2089(3) 0.0660(18) Uani 1 1 d . . .
H73 H 0.5497 0.3906 0.1580 0.079 Uiso 1 1 calc R U .
C81 C 0.4549(3) 0.2478(2) 0.5445(3) 0.0348(9) Uani 1 1 d . . .
H81 H 0.4038 0.2410 0.5361 0.042 Uiso 1 1 calc R U .
C82 C 0.4727(3) 0.2127(3) 0.6031(3) 0.0413(10) Uani 1 1 d . . .
H82 H 0.4378 0.1788 0.6404 0.050 Uiso 1 1 calc R U .
C83 C 0.5519(3) 0.2378(3) 0.5951(3) 0.0375(9) Uani 1 1 d . . .
H83 H 0.5828 0.2245 0.6263 0.045 Uiso 1 1 calc R U .
P5 P 0.34968(8) 0.37729(8) 0.46235(6) 0.0368(3) Uani 1 1 d . . .
F11 F 0.36258(18) 0.4266(2) 0.53743(16) 0.0569(9) Uani 1 1 d . . .
F12 F 0.3219(2) 0.2990(2) 0.5097(2) 0.0663(10) Uani 1 1 d . . .
F13 F 0.3370(2) 0.3307(3) 0.3869(2) 0.0711(10) Uani 1 1 d . . .
F14 F 0.3766(2) 0.4569(2) 0.41575(18) 0.0637(9) Uani 1 1 d . . .
F15 F 0.26026(17) 0.3584(2) 0.45900(15) 0.0500(7) Uani 1 1 d . . .
F16 F 0.43964(18) 0.3966(2) 0.46679(19) 0.0555(8) Uani 1 1 d . . .
P6 P 0.3333 0.6667 0.31886(10) 0.0275(4) Uani 1 3 d S T P
F21 F 0.27274(16) 0.59441(16) 0.26738(15) 0.0431(6) Uani 1 1 d . . .
F22 F 0.26121(15) 0.65535(15) 0.36993(14) 0.0377(6) Uani 1 1 d . . .

loop_
_atom_site_aniso_label
_atom_site_aniso_U_11
_atom_site_aniso_U_22
_atom_site_aniso_U_33
_atom_site_aniso_U_23
_atom_site_aniso_U_13
_atom_site_aniso_U_12
Cu1 0.0354(3) 0.0286(2) 0.0221(2) 0.0029(2) 0.0035(2) 0.0176(2)
P1 0.0350(5) 0.0297(5) 0.0199(4) 0.0025(4) 0.0013(4) 0.0165(4)
P2 0.0349(5) 0.0297(5) 0.0252(4) 0.0032(4) 0.0032(4) 0.0191(4)
N11 0.0399(19) 0.0310(17) 0.0196(14) 0.0000(13) -0.0012(13) 0.0188(15)
N12 0.0398(19) 0.0265(16) 0.0238(15) -0.0008(13) 0.0022(14) 0.0172(15)
N21 0.0328(17) 0.0278(17) 0.0212(14) 0.0024(12) 0.0038(13) 0.0134(14)
N22 0.0340(18) 0.0302(17) 0.0233(15) 0.0009(13) 0.0029(13) 0.0168(14)
N31 0.0349(18) 0.0302(17) 0.0211(14) 0.0027(13) -0.0002(13) 0.0176(15)
N32 0.0369(18) 0.0310(17) 0.0195(15) 0.0046(13) 0.0032(13) 0.0191(15)
N41 0.0371(18) 0.0280(17) 0.0287(16) 0.0048(13) 0.0045(14) 0.0179(15)
N42 0.0354(19) 0.0297(17) 0.0316(17) -0.0011(14) 0.0040(14) 0.0171(15)
N51 0.044(2) 0.038(2) 0.0368(18) 0.0002(16) 0.0012(16) 0.0288(17)
N52 0.077(3) 0.069(3) 0.049(2) -0.024(2) -0.018(2) 0.054(3)
N61 0.0369(19) 0.0371(19) 0.0305(17) 0.0011(14) 0.0001(15) 0.0214(16)
N62 0.042(2) 0.043(2) 0.049(2) 0.0006(18) -0.0071(18) 0.0150(19)
C11 0.039(2) 0.029(2) 0.040(2) -0.0046(17) 0.0018(18) 0.0160(19)
C12 0.039(2) 0.041(2) 0.035(2) -0.011(2) -0.0025(18) 0.013(2)
C13 0.033(2) 0.039(2) 0.0258(19) -0.0057(17) -0.0023(16) 0.0119(19)
C21 0.037(2) 0.040(2) 0.031(2) -0.0017(18) 0.0014(17) 0.020(2)
C22 0.031(2) 0.036(2) 0.035(2) 0.0019(18) 0.0042(17) 0.0092(19)
C23 0.037(2) 0.0266(19) 0.0293(19) 0.0037(15) 0.0081(16) 0.0143(17)
C31 0.040(2) 0.032(2) 0.0212(17) 0.0015(15) 0.0046(16) 0.0179(18)
C32 0.038(2) 0.038(2) 0.0282(19) -0.0050(17) 0.0042(17) 0.0217(19)
C33 0.037(2) 0.030(2) 0.033(2) -0.0012(16) -0.0020(17) 0.0194(17)
C41 0.042(2) 0.032(2) 0.049(3) 0.0088(19) 0.008(2) 0.016(2)
C42 0.034(2) 0.034(2) 0.0266(19) -0.0001(16) 0.0012(16) 0.0139(18)
C43 0.044(3) 0.028(2) 0.047(2) 0.0075(18) 0.003(2) 0.019(2)
C51 0.077(4) 0.066(4) 0.060(3) 0.006(3) 0.017(3) 0.057(3)
C52 0.085(4) 0.066(4) 0.060(3) -0.015(3) -0.005(3) 0.056(4)
C53 0.080(4) 0.066(3) 0.038(2) 0.010(2) 0.010(3) 0.056(3)
C61 0.061(3) 0.067(3) 0.038(2) -0.011(2) -0.013(2) 0.039(3)
C62 0.054(3) 0.052(3) 0.061(3) -0.013(3) -0.023(3) 0.025(3)
C63 0.044(3) 0.057(3) 0.032(2) 0.003(2) 0.0031(19) 0.029(2)
Cu2 0.0286(3) 0.0286(3) 0.0469(5) 0.000 0.000 0.01430(14)
P3 0.0637(9) 0.0637(9) 0.0281(10) 0.000 0.000 0.0319(5)
P4 0.0214(5) 0.0214(5) 0.0451(10) 0.000 0.000 0.0107(2)
N71 0.042(2) 0.095(4) 0.0226(19) -0.004(2) -0.0021(17) 0.021(2)
N72 0.043(2) 0.059(2) 0.0238(16) -0.0120(16) -0.0065(15) 0.0302(19)
N81 0.0281(17) 0.0261(17) 0.044(2) 0.0022(15) 0.0008(15) 0.0143(14)
N82 0.0323(18) 0.0328(18) 0.043(2) 0.0053(15) 0.0031(15) 0.0208(16)
C71 0.029(2) 0.029(2) 0.0314(19) 0.0011(16) 0.0018(16) 0.0119(17)
C72 0.062(4) 0.047(3) 0.111(5) -0.017(3) -0.047(4) 0.037(3)
C73 0.071(4) 0.063(4) 0.037(3) 0.021(3) -0.002(3) 0.014(3)
C81 0.032(2) 0.028(2) 0.046(2) -0.0004(18) 0.0053(18) 0.0160(18)
C82 0.039(2) 0.041(2) 0.046(3) 0.008(2) 0.011(2) 0.022(2)
C83 0.035(2) 0.036(2) 0.040(2) 0.0047(18) 0.0049(18) 0.0161(19)
P5 0.0444(6) 0.0522(7) 0.0295(5) 0.0044(5) 0.0059(5) 0.0358(6)
F11 0.0563(19) 0.097(3) 0.0380(15) -0.0110(16) -0.0076(13) 0.0537(19)
F12 0.0529(19) 0.070(2) 0.090(3) 0.038(2) 0.0178(18) 0.0414(17)
F13 0.077(2) 0.092(3) 0.062(2) -0.0326(19) -0.0015(18) 0.056(2)
F14 0.086(2) 0.066(2) 0.0523(18) 0.0200(16) 0.0066(17) 0.048(2)
F15 0.0496(16) 0.081(2) 0.0380(14) 0.0003(14) -0.0026(12) 0.0468(16)
F16 0.0435(16) 0.073(2) 0.0636(18) 0.0134(16) 0.0177(14) 0.0395(16)
P6 0.0260(5) 0.0260(5) 0.0304(9) 0.000 0.000 0.0130(3)
F21 0.0421(15) 0.0405(14) 0.0405(14) -0.0109(11) -0.0074(11) 0.0160(12)
F22 0.0324(13) 0.0406(14) 0.0415(13) -0.0001(11) 0.0067(11) 0.0193(11)

loop_
_atom_type_symbol
_atom_type_description
_atom_type_scat_dispersion_real
_atom_type_scat_dispersion_imag
_atom_type_scat_source
C C 0.0033 0.0016 'International Tables Vol C Tables 4.2.6.8 and 6.1.1.4'
H H 0.0000 0.0000 'International Tables Vol C Tables 4.2.6.8 and 6.1.1.4'
Cu Cu 0.3201 1.2651 'International Tables Vol C Tables 4.2.6.8 and 6.1.1.4'
F F 0.0171 0.0103 'International Tables Vol C Tables 4.2.6.8 and 6.1.1.4'
N N 0.0061 0.0033 'International Tables Vol C Tables 4.2.6.8 and 6.1.1.4'
P P 0.1023 0.0942 'International Tables Vol C Tables 4.2.6.8 and 6.1.1.4'

loop_
_geom_angle_atom_site_label_1
_geom_angle_atom_site_label_2
_geom_angle_atom_site_label_3
_geom_angle
_geom_angle_site_symmetry_1
_geom_angle_site_symmetry_3
N22 Cu1 N12 91.25(14) . .
N22 Cu1 N32 92.96(13) . .
N12 Cu1 N32 91.86(13) . .
N22 Cu1 P2 125.08(10) . .
N12 Cu1 P2 123.55(10) . .
N32 Cu1 P2 122.81(9) . .
N11 P1 N31 99.53(16) . .
N11 P1 N21 99.20(17) . .
N31 P1 N21 100.22(16) . .
N51 P2 N61 101.71(18) . .
N51 P2 N41 99.91(18) . .
N61 P2 N41 99.03(18) . .
N51 P2 Cu1 117.87(14) . .
N61 P2 Cu1 118.88(13) . .
N41 P2 Cu1 116.06(13) . .
C13 N11 N12 110.1(3) . .
C13 N11 P1 124.2(3) . .
N12 N11 P1 125.7(3) . .
C11 N12 N11 104.9(3) . .
C11 N12 Cu1 138.8(3) . .
N11 N12 Cu1 116.4(2) . .
C23 N21 N22 109.7(3) . .
C23 N21 P1 124.5(3) . .
N22 N21 P1 125.7(3) . .
C21 N22 N21 105.2(3) . .
C21 N22 Cu1 138.7(3) . .
N21 N22 Cu1 116.1(2) . .
C33 N31 N32 110.5(3) . .
C33 N31 P1 124.6(3) . .
N32 N31 P1 124.7(3) . .
C31 N32 N31 104.9(3) . .
C31 N32 Cu1 137.8(3) . .
N31 N32 Cu1 117.0(2) . .
C43 N41 N42 111.3(3) . .
C43 N41 P2 133.6(3) . .
N42 N41 P2 114.9(3) . .
C42 N42 N41 104.9(3) . .
C53 N51 N52 110.3(4) . .
C53 N51 P2 134.6(3) . .
N52 N51 P2 115.0(3) . .
C52 N52 N51 104.5(5) . .
C63 N61 N62 111.4(4) . .
C63 N61 P2 132.0(4) . .
N62 N61 P2 116.5(3) . .
C62 N62 N61 103.4(4) . .
N12 C11 C12 111.3(4) . .
N12 C11 H11 124.3 . .
C12 C11 H11 124.3 . .
C13 C12 C11 106.3(4) . .
C13 C12 H12 126.9 . .
C11 C12 H12 126.9 . .
C12 C13 N11 107.4(4) . .
C12 C13 H13 126.3 . .
N11 C13 H13 126.3 . .
N22 C21 C22 111.9(4) . .
N22 C21 H21 124.0 . .
C22 C21 H21 124.0 . .
C23 C22 C21 105.0(4) . .
C23 C22 H22 127.5 . .
C21 C22 H22 127.5 . .
C22 C23 N21 108.2(4) . .
C22 C23 H23 125.9 . .
N21 C23 H23 125.9 . .
N32 C31 C32 111.4(3) . .
N32 C31 H31 124.3 . .
C32 C31 H31 124.3 . .
C33 C32 C31 105.3(4) . .
C33 C32 H32 127.4 . .
C31 C32 H32 127.4 . .
N31 C33 C32 107.8(4) . .
N31 C33 H33 126.1 . .
C32 C33 H33 126.1 . .
C43 C41 C42 105.8(4) . .
C43 C41 H41 127.1 . .
C42 C41 H41 127.1 . .
N42 C42 C41 111.3(4) . .
N42 C42 H42 124.3 . .
C41 C42 H42 124.3 . .
N41 C43 C41 106.7(4) . .
N41 C43 H43 126.7 . .
C41 C43 H43 126.7 . .
C53 C51 C52 105.8(5) . .
C53 C51 H51 127.1 . .
C52 C51 H51 127.1 . .
N52 C52 C51 112.1(5) . .
N52 C52 H52 123.9 . .
C51 C52 H52 123.9 . .
C51 C53 N51 107.2(5) . .
C51 C53 H53 126.4 . .
N51 C53 H53 126.4 . .
C63 C61 C62 105.0(4) . .
C63 C61 H61 127.5 . .
C62 C61 H61 127.5 . .
N62 C62 C61 113.2(5) . .
N62 C62 H62 123.4 . .
C61 C62 H62 123.4 . .
C61 C63 N61 107.1(5) . .
C61 C63 H63 126.5 . .
N61 C63 H63 126.5 . .
N72 Cu2 N72 93.32(14) . 2_655
N72 Cu2 N72 93.32(14) . 3_665
N72 Cu2 N72 93.32(14) 2_655 3_665
N72 Cu2 P4 122.88(10) . .
N72 Cu2 P4 122.88(10) 2_655 .
N72 Cu2 P4 122.88(10) 3_665 .
N71 P3 N71 100.99(19) 2_655 3_665
N71 P3 N71 100.99(19) 2_655 .
N71 P3 N71 100.99(19) 3_665 .
N81 P4 N81 99.17(17) 2_655 3_665
N81 P4 N81 99.18(17) 2_655 .
N81 P4 N81 99.17(17) 3_665 .
N81 P4 Cu2 118.46(14) 2_655 .
N81 P4 Cu2 118.46(14) 3_665 .
N81 P4 Cu2 118.46(14) . .
N72 N71 C73 108.1(5) . .
N72 N71 P3 122.7(4) . .
C73 N71 P3 129.1(4) . .
C71 N72 N71 109.1(4) . .
C71 N72 Cu2 134.3(3) . .
N71 N72 Cu2 116.2(3) . .
C83 N81 N82 111.5(3) . .
C83 N81 P4 133.4(3) . .
N82 N81 P4 115.0(3) . .
C81 N82 N81 103.8(3) . .
N72 C71 C72 109.1(5) . .
N72 C71 H71 125.4 . .
C72 C71 H71 125.4 . .
C73 C72 C71 104.8(5) . .
C73 C72 H72 127.6 . .
C71 C72 H72 127.6 . .
N71 C73 C72 108.5(5) . .
N71 C73 H73 125.7 . .
C72 C73 H73 125.7 . .
N82 C81 C82 112.7(4) . .
N82 C81 H81 123.7 . .
C82 C81 H81 123.7 . .
C83 C82 C81 104.9(4) . .
C83 C82 H82 127.5 . .
C81 C82 H82 127.5 . .
N81 C83 C82 107.1(4) . .
N81 C83 H83 126.4 . .
C82 C83 H83 126.4 . .
F13 P5 F12 91.6(2) . .
F13 P5 F15 89.77(18) . .
F12 P5 F15 89.46(17) . .
F13 P5 F16 90.94(19) . .
F12 P5 F16 90.36(17) . .
F15 P5 F16 179.27(19) . .
F13 P5 F11 178.3(2) . .
F12 P5 F11 90.0(2) . .
F15 P5 F11 89.78(15) . .
F16 P5 F11 89.52(17) . .
F13 P5 F14 89.3(2) . .
F12 P5 F14 178.7(2) . .
F15 P5 F14 89.68(18) . .
F16 P5 F14 90.49(19) . .
F11 P5 F14 89.05(19) . .
F22 P6 F22 90.28(15) 3_565 2_665
F22 P6 F22 90.28(15) 3_565 .
F22 P6 F22 90.28(15) 2_665 .
F22 P6 F21 90.02(14) 3_565 3_565
F22 P6 F21 179.70(18) 2_665 3_565
F22 P6 F21 89.71(14) . 3_565
F22 P6 F21 179.70(17) 3_565 .
F22 P6 F21 89.71(14) 2_665 .
F22 P6 F21 90.01(14) . .
F21 P6 F21 89.99(16) 3_565 .
F22 P6 F21 89.71(14) 3_565 2_665
F22 P6 F21 90.01(14) 2_665 2_665
F22 P6 F21 179.70(17) . 2_665
F21 P6 F21 89.99(16) 3_565 2_665
F21 P6 F21 89.99(16) . 2_665

loop_
_geom_bond_atom_site_label_1
_geom_bond_atom_site_label_2
_geom_bond_distance
_geom_bond_site_symmetry_2
Cu1 N22 2.035(3) .
Cu1 N12 2.038(3) .
Cu1 N32 2.051(3) .
Cu1 P2 2.0938(11) .
P1 N11 1.715(4) .
P1 N31 1.727(3) .
P1 N21 1.727(4) .
P2 N51 1.698(4) .
P2 N61 1.710(4) .
P2 N41 1.718(4) .
N11 C13 1.377(5) .
N11 N12 1.386(5) .
N12 C11 1.337(5) .
N21 C23 1.374(5) .
N21 N22 1.388(5) .
N22 C21 1.318(6) .
N31 C33 1.356(5) .
N31 N32 1.380(4) .
N32 C31 1.329(5) .
N41 C43 1.365(5) .
N41 N42 1.367(5) .
N42 C42 1.331(5) .
N51 C53 1.364(6) .
N51 N52 1.385(6) .
N52 C52 1.307(7) .
N61 C63 1.368(6) .
N61 N62 1.375(6) .
N62 C62 1.324(7) .
C11 C12 1.399(7) .
C11 H11 0.9500 .
C12 C13 1.355(7) .
C12 H12 0.9500 .
C13 H13 0.9500 .
C21 C22 1.414(6) .
C21 H21 0.9500 .
C22 C23 1.354(6) .
C22 H22 0.9500 .
C23 H23 0.9500 .
C31 C32 1.402(6) .
C31 H31 0.9500 .
C32 C33 1.363(6) .
C32 H32 0.9500 .
C33 H33 0.9500 .
C41 C43 1.367(7) .
C41 C42 1.398(6) .
C41 H41 0.9500 .
C42 H42 0.9500 .
C43 H43 0.9500 .
C51 C53 1.347(7) .
C51 C52 1.396(9) .
C51 H51 0.9500 .
C52 H52 0.9500 .
C53 H53 0.9500 .
C61 C63 1.355(7) .
C61 C62 1.392(8) .
C61 H61 0.9500 .
C62 H62 0.9500 .
C63 H63 0.9500 .
Cu2 N72 2.039(4) .
Cu2 N72 2.039(4) 2_655
Cu2 N72 2.039(4) 3_665
Cu2 P4 2.074(2) .
P3 N71 1.757(5) 2_655
P3 N71 1.757(5) 3_665
P3 N71 1.757(5) .
P4 N81 1.716(4) 2_655
P4 N81 1.716(4) 3_665
P4 N81 1.716(4) .
N71 N72 1.349(5) .
N71 C73 1.356(9) .
N72 C71 1.294(6) .
N81 C83 1.351(6) .
N81 N82 1.388(5) .
N82 C81 1.325(5) .
C71 C72 1.415(7) .
C71 H71 0.9500 .
C72 C73 1.360(10) .
C72 H72 0.9500 .
C73 H73 0.9500 .
C81 C82 1.396(7) .
C81 H81 0.9500 .
C82 C83 1.378(6) .
C82 H82 0.9500 .
C83 H83 0.9500 .
P5 F13 1.586(4) .
P5 F12 1.591(3) .
P5 F15 1.595(3) .
P5 F16 1.604(3) .
P5 F11 1.606(3) .
P5 F14 1.607(3) .
P6 F22 1.603(3) 3_565
P6 F22 1.603(3) 2_665
P6 F22 1.603(3) .
P6 F21 1.607(3) 3_565
P6 F21 1.607(3) .
P6 F21 1.607(3) 2_665

loop_
_geom_torsion_atom_site_label_1
_geom_torsion_atom_site_label_2
_geom_torsion_atom_site_label_3
_geom_torsion_atom_site_label_4
_geom_torsion
_geom_torsion_site_symmetry_1
N31 P1 N11 C13 -126.8(4) .
N21 P1 N11 C13 131.1(4) .
N31 P1 N11 N12 51.7(4) .
N21 P1 N11 N12 -50.4(4) .
C13 N11 N12 C11 -0.4(5) .
P1 N11 N12 C11 -179.1(3) .
C13 N11 N12 Cu1 178.2(3) .
P1 N11 N12 Cu1 -0.5(4) .
N11 P1 N21 C23 -127.5(3) .
N31 P1 N21 C23 131.0(3) .
N11 P1 N21 N22 49.2(3) .
N31 P1 N21 N22 -52.3(3) .
C23 N21 N22 C21 0.2(4) .
P1 N21 N22 C21 -176.9(3) .
C23 N21 N22 Cu1 179.7(2) .
P1 N21 N22 Cu1 2.6(4) .
N11 P1 N31 C33 123.7(3) .
N21 P1 N31 C33 -135.1(3) .
N11 P1 N31 N32 -51.4(3) .
N21 P1 N31 N32 49.8(3) .
C33 N31 N32 C31 -0.1(4) .
P1 N31 N32 C31 175.6(3) .
C33 N31 N32 Cu1 -175.0(3) .
P1 N31 N32 Cu1 0.7(4) .
N51 P2 N41 C43 -10.2(5) .
N61 P2 N41 C43 93.5(4) .
Cu1 P2 N41 C43 -138.1(4) .
N51 P2 N41 N42 175.2(3) .
N61 P2 N41 N42 -81.1(3) .
Cu1 P2 N41 N42 47.4(3) .
C43 N41 N42 C42 -0.3(5) .
P2 N41 N42 C42 175.5(3) .
N61 P2 N51 C53 -23.0(5) .
N41 P2 N51 C53 78.5(5) .
Cu1 P2 N51 C53 -154.9(5) .
N61 P2 N51 N52 161.1(4) .
N41 P2 N51 N52 -97.4(4) .
Cu1 P2 N51 N52 29.2(4) .
C53 N51 N52 C52 0.5(7) .
P2 N51 N52 C52 177.4(4) .
N51 P2 N61 C63 79.6(4) .
N41 P2 N61 C63 -22.6(4) .
Cu1 P2 N61 C63 -149.2(4) .
N51 P2 N61 N62 -106.1(3) .
N41 P2 N61 N62 151.7(3) .
Cu1 P2 N61 N62 25.2(4) .
C63 N61 N62 C62 -0.6(5) .
P2 N61 N62 C62 -176.1(4) .
N11 N12 C11 C12 1.0(5) .
Cu1 N12 C11 C12 -177.0(4) .
N12 C11 C12 C13 -1.2(5) .
C11 C12 C13 N11 0.9(5) .
N12 N11 C13 C12 -0.4(5) .
P1 N11 C13 C12 178.4(3) .
N21 N22 C21 C22 -0.1(5) .
Cu1 N22 C21 C22 -179.4(3) .
N22 C21 C22 C23 -0.1(5) .
C21 C22 C23 N21 0.2(5) .
N22 N21 C23 C22 -0.3(4) .
P1 N21 C23 C22 176.9(3) .
N31 N32 C31 C32 0.0(5) .
Cu1 N32 C31 C32 173.3(3) .
N32 C31 C32 C33 0.0(5) .
N32 N31 C33 C32 0.1(5) .
P1 N31 C33 C32 -175.6(3) .
C31 C32 C33 N31 -0.1(5) .
N41 N42 C42 C41 0.3(5) .
C43 C41 C42 N42 -0.2(5) .
N42 N41 C43 C41 0.2(5) .
P2 N41 C43 C41 -174.5(4) .
C42 C41 C43 N41 0.0(5) .
N51 N52 C52 C51 1.0(8) .
C53 C51 C52 N52 -2.0(8) .
C52 C51 C53 N51 2.2(7) .
N52 N51 C53 C51 -1.7(7) .
P2 N51 C53 C51 -177.7(4) .
N61 N62 C62 C61 0.4(6) .
C63 C61 C62 N62 -0.1(7) .
C62 C61 C63 N61 -0.2(6) .
N62 N61 C63 C61 0.5(6) .
P2 N61 C63 C61 175.1(4) .
N71 P3 N71 N72 43.8(4) 2_655
N71 P3 N71 N72 -59.8(4) 3_665
N71 P3 N71 C73 -134.4(6) 2_655
N71 P3 N71 C73 122.0(6) 3_665
C73 N71 N72 C71 4.9(6) .
P3 N71 N72 C71 -173.6(3) .
C73 N71 N72 Cu2 -168.8(4) .
P3 N71 N72 Cu2 12.7(6) .
N81 P4 N81 C83 9.1(5) 2_655
N81 P4 N81 C83 -91.8(3) 3_665
Cu2 P4 N81 C83 138.7(4) .
N81 P4 N81 N82 -167.5(3) 2_655
N81 P4 N81 N82 91.6(4) 3_665
Cu2 P4 N81 N82 -38.0(3) .
C83 N81 N82 C81 0.4(5) .
P4 N81 N82 C81 177.8(3) .
N71 N72 C71 C72 -5.5(6) .
Cu2 N72 C71 C72 166.6(4) .
N72 C71 C72 C73 3.9(6) .
N72 N71 C73 C72 -2.3(7) .
P3 N71 C73 C72 176.1(4) .
C71 C72 C73 N71 -0.9(7) .
N81 N82 C81 C82 -0.4(5) .
N82 C81 C82 C83 0.3(5) .
N82 N81 C83 C82 -0.2(5) .
P4 N81 C83 C82 -176.9(4) .
C81 C82 C83 N81 -0.1(5) .
